data_7106151
loop_
_publ_author_name
'Holger Braunschweig'
'Maria Friedrich'
'Thomas Kupfer'
'Krzysztof Radacki'

_publ_section_title
;
 Heteroleptic [1]Zirconametalloarenophanes: Potential Precursors to
 Metal-enriched Metallopolymers
;
_journal_name_full Chem.Commun.
_journal_page_first 3998
_journal_paper_doi 10.1039/c1cc10207a
_journal_volume 47
_journal_year 2011
_chemical_formula_moiety 'C30 H36 Cr Zr'
_chemical_formula_sum 'C30 H36 Cr Zr'
_chemical_formula_weight 539.81
_chemical_name_common
;
?
;
_chemical_name_systematic
;
?
;
_space_group_IT_number 15
_symmetry_cell_setting monoclinic
_symmetry_space_group_name_Hall '-C 2yc'
_symmetry_space_group_name_H-M 'C 1 2/c 1'
_atom_sites_solution_hydrogens geom
_atom_sites_solution_primary direct
_atom_sites_solution_secondary difmap
_audit_creation_method SHELXL-97
_cell_angle_alpha 90.00
_cell_angle_beta 97.846(7)
_cell_angle_gamma 90.00
_cell_formula_units_Z 4
_cell_length_a 16.329(3)
_cell_length_b 19.239(3)
_cell_length_c 7.3960(12)
_cell_measurement_reflns_used 9316
_cell_measurement_temperature 100(2)
_cell_measurement_theta_max 28.35
_cell_measurement_theta_min 2.52
_cell_volume 2301.7(7)
_computing_cell_refinement 'Saint+ ver. 7.53A (Bruker AXS)'
_computing_data_collection 'APEX2 ver. 2008.3 (Bruker AXS)'
_computing_data_reduction 'Saint+ ver. 7.53A (Bruker AXS)'
_computing_molecular_graphics 'XP ver. 5.1 (Bruker AXS, 1998)'
_computing_publication_material 'SHELXL-97 (Sheldrick, 2008)'
_computing_structure_refinement 'SHELXL-97 (Sheldrick, 1997)'
_computing_structure_solution 'SHELXS-97 (Sheldrick, 1990)'
_diffrn_ambient_temperature 100(2)
_diffrn_measured_fraction_theta_full 1.000
_diffrn_measured_fraction_theta_max 0.995
_diffrn_measurement_device_type 'Bruker APEX-II CCD'
_diffrn_measurement_method '\f and \w scans'
_diffrn_radiation_monochromator 'multi-layer mirror'
_diffrn_radiation_source 'rotating anode'
_diffrn_radiation_type MoK\a
_diffrn_radiation_wavelength 0.71073
_diffrn_reflns_av_R_equivalents 0.0377
_diffrn_reflns_av_sigmaI/netI 0.0157
_diffrn_reflns_limit_h_max 21
_diffrn_reflns_limit_h_min -21
_diffrn_reflns_limit_k_max 25
_diffrn_reflns_limit_k_min -25
_diffrn_reflns_limit_l_max 9
_diffrn_reflns_limit_l_min -9
_diffrn_reflns_number 39152
_diffrn_reflns_theta_full 26.00
_diffrn_reflns_theta_max 28.35
_diffrn_reflns_theta_min 1.64
_exptl_absorpt_coefficient_mu 0.941
_exptl_absorpt_correction_T_max 0.9633
_exptl_absorpt_correction_T_min 0.8301
_exptl_absorpt_correction_type multi-scan
_exptl_absorpt_process_details 'Sadabs 2008/1 (Brucker 2008)'
_exptl_crystal_colour green
_exptl_crystal_density_diffrn 1.558
_exptl_crystal_density_method 'not measured'
_exptl_crystal_description needle
_exptl_crystal_F_000 1120
_exptl_crystal_size_max 0.27
_exptl_crystal_size_mid 0.05
_exptl_crystal_size_min 0.04
_refine_diff_density_max 1.565
_refine_diff_density_min -0.270
_refine_diff_density_rms 0.086
_refine_ls_extinction_method none
_refine_ls_goodness_of_fit_ref 1.045
_refine_ls_hydrogen_treatment constr
_refine_ls_matrix_type full
_refine_ls_number_parameters 149
_refine_ls_number_reflns 2865
_refine_ls_number_restraints 0
_refine_ls_restrained_S_all 1.045
_refine_ls_R_factor_all 0.0272
_refine_ls_R_factor_gt 0.0255
_refine_ls_shift/su_max 0.000
_refine_ls_shift/su_mean 0.000
_refine_ls_structure_factor_coef Fsqd
_refine_ls_weighting_details 'calc w=1/[\s^2^(Fo^2^)+(0.0386P)^2^+5.5929P] where P=(Fo^2^+2Fc^2^)/3'
_refine_ls_weighting_scheme calc
_refine_ls_wR_factor_gt 0.0693
_refine_ls_wR_factor_ref 0.0707
_reflns_number_gt 2721
_reflns_number_total 2865
_reflns_threshold_expression >2sigma(I)
_cod_data_source_file c1cc10207a.txt
_cod_data_source_block kr397
_cod_depositor_comments
;
The following automatic conversions were performed:

'_symmetry_cell_setting' value 'Monoclinic' changed to 'monoclinic'
according to the built-in table from CIF Core dictionary named
'cif_core.dic' version 2.4.1 from 2010-06-29.

Automatic conversion script
Id: cif_fix_values 1646 2011-03-28 12:23:43Z adriana 
;
_cod_original_cell_volume 2301.7(6)
_cod_original_sg_symbol_H-M C2/c
_cod_database_code 7106151

loop_
_symmetry_equiv_pos_as_xyz
'x, y, z'
'-x, y, -z+1/2'
'x+1/2, y+1/2, z'
'-x+1/2, y+1/2, -z+1/2'
'-x, -y, -z'
'x, -y, z-1/2'
'-x+1/2, -y+1/2, -z'
'x+1/2, -y+1/2, z-1/2'

loop_
_atom_site_label
_atom_site_type_symbol
_atom_site_fract_x
_atom_site_fract_y
_atom_site_fract_z
_atom_site_U_iso_or_equiv
_atom_site_adp_type
_atom_site_occupancy
_atom_site_symmetry_multiplicity
_atom_site_calc_flag
_atom_site_refinement_flags
_atom_site_disorder_assembly
_atom_site_disorder_group
Cr1 Cr 0.0000 0.340483(18) 0.7500 0.00838(9) Uani 1 2 d S . .
C1_1 C 0.05544(10) 0.26483(8) 0.5941(2) 0.0111(3) Uani 1 1 d . . .
C2_1 C 0.11902(10) 0.30564(9) 0.6975(2) 0.0119(3) Uani 1 1 d . . .
H2_1 H 0.1631 0.2821 0.7695 0.014 Uiso 1 1 calc R . .
C3_1 C 0.11929(10) 0.37930(9) 0.6976(2) 0.0136(3) Uani 1 1 d . . .
H3_1 H 0.1616 0.4039 0.7723 0.016 Uiso 1 1 calc R . .
C4_1 C 0.05673(11) 0.41597(9) 0.5869(2) 0.0141(3) Uani 1 1 d . . .
H4_1 H 0.0555 0.4653 0.5890 0.017 Uiso 1 1 calc R . .
C5_1 C -0.00400(10) 0.37844(9) 0.4729(2) 0.0128(3) Uani 1 1 d . . .
H5_1 H -0.0455 0.4026 0.3947 0.015 Uiso 1 1 calc R . .
C6_1 C -0.00338(10) 0.30488(9) 0.4746(2) 0.0119(3) Uani 1 1 d . . .
H6_1 H -0.0437 0.2809 0.3930 0.014 Uiso 1 1 calc R . .
Zr1 Zr 0.0000 0.176221(10) 0.7500 0.00727(8) Uani 1 2 d S . .
C1_2 C 0.14921(10) 0.12086(8) 0.8290(2) 0.0105(3) Uani 1 1 d . . .
C2_2 C 0.14050(10) 0.17090(8) 0.9672(2) 0.0110(3) Uani 1 1 d . . .
H2_2 H 0.1726 0.2120 0.9892 0.013 Uiso 1 1 calc R . .
C3_2 C 0.07653(10) 0.14979(9) 1.0665(2) 0.0122(3) Uani 1 1 d . . .
H3_2 H 0.0587 0.1738 1.1664 0.015 Uiso 1 1 calc R . .
C4_2 C 0.04407(10) 0.08671(9) 0.9904(2) 0.0123(3) Uani 1 1 d . . .
H4_2 H 0.0002 0.0607 1.0294 0.015 Uiso 1 1 calc R . .
C5_2 C 0.08865(10) 0.06900(8) 0.8452(2) 0.0118(3) Uani 1 1 d . . .
H5_2 H 0.0795 0.0288 0.7705 0.014 Uiso 1 1 calc R . .
C6_2 C 0.21719(10) 0.11491(8) 0.7070(2) 0.0117(3) Uani 1 1 d . . .
C7_2 C 0.26007(11) 0.04399(9) 0.7443(3) 0.0184(4) Uani 1 1 d . . .
H7A_2 H 0.2822 0.0405 0.8740 0.028 Uiso 1 1 calc R . .
H7B_2 H 0.3053 0.0397 0.6705 0.028 Uiso 1 1 calc R . .
H7C_2 H 0.2199 0.0066 0.7122 0.028 Uiso 1 1 calc R . .
C8_2 C 0.28289(11) 0.17167(9) 0.7503(3) 0.0158(3) Uani 1 1 d . . .
H8A_2 H 0.3042 0.1705 0.8808 0.024 Uiso 1 1 calc R . .
H8B_2 H 0.2581 0.2172 0.7189 0.024 Uiso 1 1 calc R . .
H8C_2 H 0.3283 0.1635 0.6790 0.024 Uiso 1 1 calc R . .
C9_2 C 0.18253(11) 0.11902(10) 0.5041(2) 0.0164(3) Uani 1 1 d . . .
H9A_2 H 0.2278 0.1143 0.4305 0.025 Uiso 1 1 calc R . .
H9B_2 H 0.1552 0.1640 0.4784 0.025 Uiso 1 1 calc R . .
H9C_2 H 0.1425 0.0815 0.4736 0.025 Uiso 1 1 calc R . .

loop_
_atom_site_aniso_label
_atom_site_aniso_U_11
_atom_site_aniso_U_22
_atom_site_aniso_U_33
_atom_site_aniso_U_23
_atom_site_aniso_U_13
_atom_site_aniso_U_12
Cr1 0.00891(18) 0.00729(17) 0.00923(18) 0.000 0.00228(13) 0.000
C1_1 0.0124(7) 0.0100(7) 0.0119(8) -0.0002(6) 0.0055(6) 0.0008(6)
C2_1 0.0102(7) 0.0124(7) 0.0136(8) 0.0015(6) 0.0040(6) 0.0006(6)
C3_1 0.0123(7) 0.0133(8) 0.0158(8) 0.0001(6) 0.0046(6) -0.0032(6)
C4_1 0.0162(8) 0.0092(7) 0.0181(8) 0.0026(6) 0.0061(6) -0.0010(6)
C5_1 0.0127(7) 0.0146(8) 0.0114(7) 0.0043(6) 0.0033(6) 0.0013(6)
C6_1 0.0132(7) 0.0147(7) 0.0083(7) 0.0001(6) 0.0033(6) -0.0004(6)
Zr1 0.00820(11) 0.00659(11) 0.00708(12) 0.000 0.00122(7) 0.000
C1_2 0.0099(7) 0.0100(7) 0.0112(7) 0.0010(5) -0.0003(6) 0.0015(5)
C2_2 0.0112(7) 0.0111(7) 0.0103(7) 0.0007(5) -0.0006(6) 0.0008(5)
C3_2 0.0142(7) 0.0135(7) 0.0090(7) 0.0022(6) 0.0014(6) 0.0025(6)
C4_2 0.0127(7) 0.0113(7) 0.0127(8) 0.0048(6) 0.0009(6) 0.0017(6)
C5_2 0.0116(7) 0.0095(7) 0.0139(8) 0.0004(6) 0.0002(6) 0.0011(6)
C6_2 0.0104(7) 0.0117(7) 0.0131(8) -0.0006(6) 0.0020(6) 0.0007(6)
C7_2 0.0192(8) 0.0147(8) 0.0225(9) 0.0022(7) 0.0069(7) 0.0053(7)
C8_2 0.0126(8) 0.0167(8) 0.0187(9) -0.0039(6) 0.0038(7) -0.0020(6)
C9_2 0.0136(8) 0.0246(9) 0.0112(8) -0.0016(6) 0.0026(6) 0.0013(6)

loop_
_atom_type_symbol
_atom_type_description
_atom_type_scat_dispersion_real
_atom_type_scat_dispersion_imag
_atom_type_scat_source
C C 0.0033 0.0016 'International Tables Vol C Tables 4.2.6.8 and 6.1.1.4'
H H 0.0000 0.0000 'International Tables Vol C Tables 4.2.6.8 and 6.1.1.4'
Cr Cr 0.3209 0.6236 'International Tables Vol C Tables 4.2.6.8 and 6.1.1.4'
Zr Zr -2.9673 0.5597 'International Tables Vol C Tables 4.2.6.8 and 6.1.1.4'

loop_
_geom_angle_atom_site_label_1
_geom_angle_atom_site_label_2
_geom_angle_atom_site_label_3
_geom_angle
_geom_angle_site_symmetry_1
_geom_angle_site_symmetry_3
_geom_angle_publ_flag
C1_1 Cr1 C1_1 93.98(9) . 2_556 ?
C1_1 Cr1 C2_1 110.31(7) . 2_556 ?
C1_1 Cr1 C2_1 39.26(6) 2_556 2_556 ?
C1_1 Cr1 C2_1 39.26(6) . . ?
C1_1 Cr1 C2_1 110.30(7) 2_556 . ?
C2_1 Cr1 C2_1 143.50(9) 2_556 . ?
C1_1 Cr1 C6_1 109.75(7) . 2_556 ?
C1_1 Cr1 C6_1 39.27(6) 2_556 2_556 ?
C2_1 Cr1 C6_1 68.52(6) 2_556 2_556 ?
C2_1 Cr1 C6_1 99.55(6) . 2_556 ?
C1_1 Cr1 C6_1 39.27(6) . . ?
C1_1 Cr1 C6_1 109.75(7) 2_556 . ?
C2_1 Cr1 C6_1 99.56(6) 2_556 . ?
C2_1 Cr1 C6_1 68.51(6) . . ?
C6_1 Cr1 C6_1 142.71(9) 2_556 . ?
C1_1 Cr1 C5_1 141.29(7) . 2_556 ?
C1_1 Cr1 C5_1 71.28(6) 2_556 2_556 ?
C2_1 Cr1 C5_1 81.08(6) 2_556 2_556 ?
C2_1 Cr1 C5_1 111.46(6) . 2_556 ?
C6_1 Cr1 C5_1 38.33(6) 2_556 2_556 ?
C6_1 Cr1 C5_1 178.94(7) . 2_556 ?
C1_1 Cr1 C5_1 71.28(6) . . ?
C1_1 Cr1 C5_1 141.29(7) 2_556 . ?
C2_1 Cr1 C5_1 111.47(6) 2_556 . ?
C2_1 Cr1 C5_1 81.08(6) . . ?
C6_1 Cr1 C5_1 178.94(7) 2_556 . ?
C6_1 Cr1 C5_1 38.33(6) . . ?
C5_1 Cr1 C5_1 140.64(9) 2_556 . ?
C1_1 Cr1 C3_1 142.07(7) . 2_556 ?
C1_1 Cr1 C3_1 71.39(6) 2_556 2_556 ?
C2_1 Cr1 C3_1 38.38(6) 2_556 2_556 ?
C2_1 Cr1 C3_1 178.12(7) . 2_556 ?
C6_1 Cr1 C3_1 81.24(6) 2_556 2_556 ?
C6_1 Cr1 C3_1 111.87(6) . 2_556 ?
C5_1 Cr1 C3_1 68.12(6) 2_556 2_556 ?
C5_1 Cr1 C3_1 98.10(6) . 2_556 ?
C1_1 Cr1 C3_1 71.39(6) . . ?
C1_1 Cr1 C3_1 142.06(7) 2_556 . ?
C2_1 Cr1 C3_1 178.12(7) 2_556 . ?
C2_1 Cr1 C3_1 38.38(6) . . ?
C6_1 Cr1 C3_1 111.87(6) 2_556 . ?
C6_1 Cr1 C3_1 81.23(6) . . ?
C5_1 Cr1 C3_1 98.10(6) 2_556 . ?
C5_1 Cr1 C3_1 68.12(6) . . ?
C3_1 Cr1 C3_1 139.74(9) 2_556 . ?
C1_1 Cr1 C4_1 178.83(6) . 2_556 ?
C1_1 Cr1 C4_1 84.92(6) 2_556 2_556 ?
C2_1 Cr1 C4_1 69.05(6) 2_556 2_556 ?
C2_1 Cr1 C4_1 140.88(7) . 2_556 ?
C6_1 Cr1 C4_1 69.13(7) 2_556 2_556 ?
C6_1 Cr1 C4_1 141.57(7) . 2_556 ?
C5_1 Cr1 C4_1 37.89(6) 2_556 2_556 ?
C5_1 Cr1 C4_1 109.83(7) . 2_556 ?
C3_1 Cr1 C4_1 37.83(6) 2_556 2_556 ?
C3_1 Cr1 C4_1 109.27(7) . 2_556 ?
C1_1 Cr1 C4_1 84.92(6) . . ?
C1_1 Cr1 C4_1 178.83(6) 2_556 . ?
C2_1 Cr1 C4_1 140.89(7) 2_556 . ?
C2_1 Cr1 C4_1 69.05(6) . . ?
C6_1 Cr1 C4_1 141.56(7) 2_556 . ?
C6_1 Cr1 C4_1 69.13(7) . . ?
C5_1 Cr1 C4_1 109.83(7) 2_556 . ?
C5_1 Cr1 C4_1 37.89(6) . . ?
C3_1 Cr1 C4_1 109.27(7) 2_556 . ?
C3_1 Cr1 C4_1 37.83(6) . . ?
C4_1 Cr1 C4_1 96.18(9) 2_556 . ?
C2_1 C1_1 C6_1 114.11(14) . . ?
C2_1 C1_1 Cr1 70.64(9) . . ?
C6_1 C1_1 Cr1 70.69(9) . . ?
C2_1 C1_1 Zr1 116.19(12) . . ?
C6_1 C1_1 Zr1 115.33(11) . . ?
Cr1 C1_1 Zr1 90.54(6) . . ?
C3_1 C2_1 C1_1 123.29(15) . . ?
C3_1 C2_1 Cr1 71.92(9) . . ?
C1_1 C2_1 Cr1 70.10(9) . . ?
C3_1 C2_1 H2_1 118.4 . . ?
C1_1 C2_1 H2_1 118.4 . . ?
Cr1 C2_1 H2_1 133.3 . . ?
C4_1 C3_1 C2_1 119.91(16) . . ?
C4_1 C3_1 Cr1 71.25(10) . . ?
C2_1 C3_1 Cr1 69.70(9) . . ?
C4_1 C3_1 H3_1 120.0 . . ?
C2_1 C3_1 H3_1 120.0 . . ?
Cr1 C3_1 H3_1 131.9 . . ?
C3_1 C4_1 C5_1 119.10(15) . . ?
C3_1 C4_1 Cr1 70.92(10) . . ?
C5_1 C4_1 Cr1 70.82(9) . . ?
C3_1 C4_1 H4_1 120.5 . . ?
C5_1 C4_1 H4_1 120.5 . . ?
Cr1 C4_1 H4_1 130.3 . . ?
C4_1 C5_1 C6_1 120.22(15) . . ?
C4_1 C5_1 Cr1 71.30(10) . . ?
C6_1 C5_1 Cr1 69.86(9) . . ?
C4_1 C5_1 H5_1 119.9 . . ?
C6_1 C5_1 H5_1 119.9 . . ?
Cr1 C5_1 H5_1 131.9 . . ?
C5_1 C6_1 C1_1 123.01(15) . . ?
C5_1 C6_1 Cr1 71.82(9) . . ?
C1_1 C6_1 Cr1 70.04(9) . . ?
C5_1 C6_1 H6_1 118.5 . . ?
C1_1 C6_1 H6_1 118.5 . . ?
Cr1 C6_1 H6_1 133.2 . . ?
C1_1 Zr1 C1_1 84.93(8) 2_556 . ?
C1_1 Zr1 C4_2 104.28(6) 2_556 . ?
C1_1 Zr1 C4_2 139.99(6) . . ?
C1_1 Zr1 C4_2 139.99(6) 2_556 2_556 ?
C1_1 Zr1 C4_2 104.28(6) . 2_556 ?
C4_2 Zr1 C4_2 93.32(8) . 2_556 ?
C1_1 Zr1 C3_2 82.25(6) 2_556 . ?
C1_1 Zr1 C3_2 115.40(6) . . ?
C4_2 Zr1 C3_2 32.36(5) . . ?
C4_2 Zr1 C3_2 124.82(6) 2_556 . ?
C1_1 Zr1 C3_2 115.41(6) 2_556 2_556 ?
C1_1 Zr1 C3_2 82.26(6) . 2_556 ?
C4_2 Zr1 C3_2 124.82(6) . 2_556 ?
C4_2 Zr1 C3_2 32.36(5) 2_556 2_556 ?
C3_2 Zr1 C3_2 156.99(8) . 2_556 ?
C1_1 Zr1 C5_2 134.56(6) 2_556 . ?
C1_1 Zr1 C5_2 119.06(6) . . ?
C4_2 Zr1 C5_2 32.47(5) . . ?
C4_2 Zr1 C5_2 74.86(5) 2_556 . ?
C3_2 Zr1 C5_2 53.10(5) . . ?
C3_2 Zr1 C5_2 106.22(5) 2_556 . ?
C1_1 Zr1 C5_2 119.07(6) 2_556 2_556 ?
C1_1 Zr1 C5_2 134.57(6) . 2_556 ?
C4_2 Zr1 C5_2 74.86(5) . 2_556 ?
C4_2 Zr1 C5_2 32.47(5) 2_556 2_556 ?
C3_2 Zr1 C5_2 106.22(5) . 2_556 ?
C3_2 Zr1 C5_2 53.10(5) 2_556 2_556 ?
C5_2 Zr1 C5_2 72.80(7) . 2_556 ?
C1_1 Zr1 C2_2 87.99(6) 2_556 2_556 ?
C1_1 Zr1 C2_2 95.33(6) . 2_556 ?
C4_2 Zr1 C2_2 123.42(5) . 2_556 ?
C4_2 Zr1 C2_2 52.81(5) 2_556 2_556 ?
C3_2 Zr1 C2_2 146.56(5) . 2_556 ?
C3_2 Zr1 C2_2 31.78(5) 2_556 2_556 ?
C5_2 Zr1 C2_2 123.52(5) . 2_556 ?
C5_2 Zr1 C2_2 52.04(5) 2_556 2_556 ?
C1_1 Zr1 C2_2 95.32(6) 2_556 . ?
C1_1 Zr1 C2_2 87.99(6) . . ?
C4_2 Zr1 C2_2 52.81(5) . . ?
C4_2 Zr1 C2_2 123.42(5) 2_556 . ?
C3_2 Zr1 C2_2 31.78(5) . . ?
C3_2 Zr1 C2_2 146.56(5) 2_556 . ?
C5_2 Zr1 C2_2 52.04(5) . . ?
C5_2 Zr1 C2_2 123.51(5) 2_556 . ?
C2_2 Zr1 C2_2 175.52(7) 2_556 . ?
C1_1 Zr1 C1_2 89.74(6) 2_556 2_556 ?
C1_1 Zr1 C1_2 126.68(6) . 2_556 ?
C4_2 Zr1 C1_2 92.67(5) . 2_556 ?
C4_2 Zr1 C1_2 53.26(5) 2_556 2_556 ?
C3_2 Zr1 C1_2 116.29(5) . 2_556 ?
C3_2 Zr1 C1_2 52.90(5) 2_556 2_556 ?
C5_2 Zr1 C1_2 101.83(5) . 2_556 ?
C5_2 Zr1 C1_2 31.59(5) 2_556 2_556 ?
C2_2 Zr1 C1_2 31.39(5) 2_556 2_556 ?
C2_2 Zr1 C1_2 145.31(5) . 2_556 ?
C1_1 Zr1 C1_2 126.68(6) 2_556 . ?
C1_1 Zr1 C1_2 89.74(6) . . ?
C4_2 Zr1 C1_2 53.26(5) . . ?
C4_2 Zr1 C1_2 92.67(5) 2_556 . ?
C3_2 Zr1 C1_2 52.91(5) . . ?
C3_2 Zr1 C1_2 116.29(5) 2_556 . ?
C5_2 Zr1 C1_2 31.59(5) . . ?
C5_2 Zr1 C1_2 101.82(5) 2_556 . ?
C2_2 Zr1 C1_2 145.31(5) 2_556 . ?
C2_2 Zr1 C1_2 31.39(5) . . ?
C1_2 Zr1 C1_2 132.61(7) 2_556 . ?
C5_2 C1_2 C2_2 105.96(14) . . ?
C5_2 C1_2 C6_2 124.56(14) . . ?
C2_2 C1_2 C6_2 128.75(15) . . ?
C5_2 C1_2 Zr1 70.81(9) . . ?
C2_2 C1_2 Zr1 73.02(9) . . ?
C6_2 C1_2 Zr1 128.34(11) . . ?
C3_2 C2_2 C1_2 109.34(14) . . ?
C3_2 C2_2 Zr1 71.50(9) . . ?
C1_2 C2_2 Zr1 75.59(9) . . ?
C3_2 C2_2 H2_2 125.3 . . ?
C1_2 C2_2 H2_2 125.3 . . ?
Zr1 C2_2 H2_2 119.3 . . ?
C4_2 C3_2 C2_2 107.66(15) . . ?
C4_2 C3_2 Zr1 72.23(9) . . ?
C2_2 C3_2 Zr1 76.72(9) . . ?
C4_2 C3_2 H3_2 126.2 . . ?
C2_2 C3_2 H3_2 126.2 . . ?
Zr1 C3_2 H3_2 117.0 . . ?
C3_2 C4_2 C5_2 107.76(14) . . ?
C3_2 C4_2 Zr1 75.41(9) . . ?
C5_2 C4_2 Zr1 75.84(9) . . ?
C3_2 C4_2 H4_2 126.1 . . ?
C5_2 C4_2 H4_2 126.1 . . ?
Zr1 C4_2 H4_2 114.9 . . ?
C4_2 C5_2 C1_2 109.27(14) . . ?
C4_2 C5_2 Zr1 71.69(9) . . ?
C1_2 C5_2 Zr1 77.60(9) . . ?
C4_2 C5_2 H5_2 125.4 . . ?
C1_2 C5_2 H5_2 125.4 . . ?
Zr1 C5_2 H5_2 117.2 . . ?
C1_2 C6_2 C9_2 111.95(13) . . ?
C1_2 C6_2 C8_2 111.56(14) . . ?
C9_2 C6_2 C8_2 108.80(14) . . ?
C1_2 C6_2 C7_2 108.04(14) . . ?
C9_2 C6_2 C7_2 108.60(14) . . ?
C8_2 C6_2 C7_2 107.77(14) . . ?
C6_2 C7_2 H7A_2 109.5 . . ?
C6_2 C7_2 H7B_2 109.5 . . ?
H7A_2 C7_2 H7B_2 109.5 . . ?
C6_2 C7_2 H7C_2 109.5 . . ?
H7A_2 C7_2 H7C_2 109.5 . . ?
H7B_2 C7_2 H7C_2 109.5 . . ?
C6_2 C8_2 H8A_2 109.5 . . ?
C6_2 C8_2 H8B_2 109.5 . . ?
H8A_2 C8_2 H8B_2 109.5 . . ?
C6_2 C8_2 H8C_2 109.5 . . ?
H8A_2 C8_2 H8C_2 109.5 . . ?
H8B_2 C8_2 H8C_2 109.5 . . ?
C6_2 C9_2 H9A_2 109.5 . . ?
C6_2 C9_2 H9B_2 109.5 . . ?
H9A_2 C9_2 H9B_2 109.5 . . ?
C6_2 C9_2 H9C_2 109.5 . . ?
H9A_2 C9_2 H9C_2 109.5 . . ?
H9B_2 C9_2 H9C_2 109.5 . . ?

loop_
_geom_bond_atom_site_label_1
_geom_bond_atom_site_label_2
_geom_bond_distance
_geom_bond_site_symmetry_2
_geom_bond_publ_flag
Cr1 C1_1 2.1336(16) . ?
Cr1 C1_1 2.1337(16) 2_556 ?
Cr1 C2_1 2.1409(16) 2_556 ?
Cr1 C2_1 2.1409(16) . ?
Cr1 C6_1 2.1423(17) 2_556 ?
Cr1 C6_1 2.1423(17) . ?
Cr1 C5_1 2.1679(17) 2_556 ?
Cr1 C5_1 2.1680(17) . ?
Cr1 C3_1 2.1699(17) 2_556 ?
Cr1 C3_1 2.1699(17) . ?
Cr1 C4_1 2.1742(17) 2_556 ?
Cr1 C4_1 2.1742(17) . ?
C1_1 C2_1 1.436(2) . ?
C1_1 C6_1 1.437(2) . ?
C1_1 Zr1 2.3110(16) . ?
C2_1 C3_1 1.417(2) . ?
C2_1 H2_1 0.9500 . ?
C3_1 C4_1 1.408(2) . ?
C3_1 H3_1 0.9500 . ?
C4_1 C5_1 1.410(2) . ?
C4_1 H4_1 0.9500 . ?
C5_1 C6_1 1.415(2) . ?
C5_1 H5_1 0.9500 . ?
C6_1 H6_1 0.9500 . ?
Zr1 C1_1 2.3109(16) 2_556 ?
Zr1 C4_2 2.5093(16) . ?
Zr1 C4_2 2.5093(16) 2_556 ?
Zr1 C3_2 2.5500(17) . ?
Zr1 C3_2 2.5500(17) 2_556 ?
Zr1 C5_2 2.5627(16) . ?
Zr1 C5_2 2.5628(16) 2_556 ?
Zr1 C2_2 2.6169(17) 2_556 ?
Zr1 C2_2 2.6169(17) . ?
Zr1 C1_2 2.6501(16) 2_556 ?
Zr1 C1_2 2.6502(16) . ?
C1_2 C5_2 1.421(2) . ?
C1_2 C2_2 1.425(2) . ?
C1_2 C6_2 1.527(2) . ?
C2_2 C3_2 1.416(2) . ?
C2_2 H2_2 0.9500 . ?
C3_2 C4_2 1.410(2) . ?
C3_2 H3_2 0.9500 . ?
C4_2 C5_2 1.419(2) . ?
C4_2 H4_2 0.9500 . ?
C5_2 H5_2 0.9500 . ?
C6_2 C9_2 1.532(2) . ?
C6_2 C8_2 1.534(2) . ?
C6_2 C7_2 1.541(2) . ?
C7_2 H7A_2 0.9800 . ?
C7_2 H7B_2 0.9800 . ?
C7_2 H7C_2 0.9800 . ?
C8_2 H8A_2 0.9800 . ?
C8_2 H8B_2 0.9800 . ?
C8_2 H8C_2 0.9800 . ?
C9_2 H9A_2 0.9800 . ?
C9_2 H9B_2 0.9800 . ?
C9_2 H9C_2 0.9800 . ?

loop_
_geom_torsion_atom_site_label_1
_geom_torsion_atom_site_label_2
_geom_torsion_atom_site_label_3
_geom_torsion_atom_site_label_4
_geom_torsion
_geom_torsion_site_symmetry_1
_geom_torsion_site_symmetry_2
_geom_torsion_site_symmetry_3
_geom_torsion_site_symmetry_4
_geom_torsion_publ_flag
C1_1 Cr1 C1_1 C2_1 -117.68(11) 2_556 . . . ?
C2_1 Cr1 C1_1 C2_1 -154.38(8) 2_556 . . . ?
C6_1 Cr1 C1_1 C2_1 -80.76(10) 2_556 . . . ?
C6_1 Cr1 C1_1 C2_1 125.58(14) . . . . ?
C5_1 Cr1 C1_1 C2_1 -52.99(14) 2_556 . . . ?
C5_1 Cr1 C1_1 C2_1 98.97(10) . . . . ?
C3_1 Cr1 C1_1 C2_1 177.86(11) 2_556 . . . ?
C3_1 Cr1 C1_1 C2_1 26.50(9) . . . . ?
C1_1 Cr1 C1_1 C6_1 116.75(11) 2_556 . . . ?
C2_1 Cr1 C1_1 C6_1 80.05(11) 2_556 . . . ?
C2_1 Cr1 C1_1 C6_1 -125.58(14) . . . . ?
C6_1 Cr1 C1_1 C6_1 153.66(8) 2_556 . . . ?
C5_1 Cr1 C1_1 C6_1 -178.56(10) 2_556 . . . ?
C5_1 Cr1 C1_1 C6_1 -26.61(9) . . . . ?
C3_1 Cr1 C1_1 C6_1 52.28(14) 2_556 . . . ?
C3_1 Cr1 C1_1 C6_1 -99.08(10) . . . . ?
C4_1 Cr1 C1_1 C6_1 -62.86(10) . . . . ?
C1_1 Cr1 C1_1 Zr1 0.0 2_556 . . . ?
C2_1 Cr1 C1_1 Zr1 -36.70(8) 2_556 . . . ?
C2_1 Cr1 C1_1 Zr1 117.68(11) . . . . ?
C6_1 Cr1 C1_1 Zr1 36.92(7) 2_556 . . . ?
C6_1 Cr1 C1_1 Zr1 -116.74(11) . . . . ?
C5_1 Cr1 C1_1 Zr1 64.69(11) 2_556 . . . ?
C5_1 Cr1 C1_1 Zr1 -143.35(7) . . . . ?
C3_1 Cr1 C1_1 Zr1 -64.46(12) 2_556 . . . ?
C3_1 Cr1 C1_1 Zr1 144.17(8) . . . . ?
C6_1 C1_1 C2_1 C3_1 6.5(2) . . . . ?
Cr1 C1_1 C2_1 C3_1 -50.75(15) . . . . ?
Zr1 C1_1 C2_1 C3_1 -131.45(14) . . . . ?
C6_1 C1_1 C2_1 Cr1 57.23(12) . . . . ?
Zr1 C1_1 C2_1 Cr1 -80.70(9) . . . . ?
C1_1 Cr1 C2_1 C3_1 137.08(15) . . . . ?
C1_1 Cr1 C2_1 C3_1 -152.53(10) 2_556 . . . ?
C2_1 Cr1 C2_1 C3_1 -179.93(10) 2_556 . . . ?
C6_1 Cr1 C2_1 C3_1 -113.32(10) 2_556 . . . ?
C6_1 Cr1 C2_1 C3_1 103.49(11) . . . . ?
C5_1 Cr1 C2_1 C3_1 -75.37(11) 2_556 . . . ?
C5_1 Cr1 C2_1 C3_1 65.82(10) . . . . ?
C4_1 Cr1 C2_1 C3_1 -44.75(15) 2_556 . . . ?
C4_1 Cr1 C2_1 C3_1 28.51(10) . . . . ?
C1_1 Cr1 C2_1 C1_1 70.39(13) 2_556 . . . ?
C2_1 Cr1 C2_1 C1_1 42.99(8) 2_556 . . . ?
C6_1 Cr1 C2_1 C1_1 109.60(10) 2_556 . . . ?
C6_1 Cr1 C2_1 C1_1 -33.59(9) . . . . ?
C5_1 Cr1 C2_1 C1_1 147.55(10) 2_556 . . . ?
C5_1 Cr1 C2_1 C1_1 -71.26(10) . . . . ?
C4_1 Cr1 C2_1 C1_1 178.17(10) 2_556 . . . ?
C4_1 Cr1 C2_1 C1_1 -108.57(11) . . . . ?
C1_1 C2_1 C3_1 C4_1 -2.6(2) . . . . ?
Cr1 C2_1 C3_1 C4_1 -52.55(14) . . . . ?
C1_1 C2_1 C3_1 Cr1 49.99(14) . . . . ?
C1_1 Cr1 C3_1 C4_1 106.34(11) . . . . ?
C1_1 Cr1 C3_1 C4_1 178.11(10) 2_556 . . . ?
C6_1 Cr1 C3_1 C4_1 -149.24(10) 2_556 . . . ?
C6_1 Cr1 C3_1 C4_1 67.10(11) . . . . ?
C5_1 Cr1 C3_1 C4_1 -112.06(11) 2_556 . . . ?
C5_1 Cr1 C3_1 C4_1 29.61(10) . . . . ?
C3_1 Cr1 C3_1 C4_1 -46.54(9) 2_556 . . . ?
C4_1 Cr1 C3_1 C4_1 -74.68(14) 2_556 . . . ?
C1_1 Cr1 C3_1 C2_1 -27.05(10) . . . . ?
C1_1 Cr1 C3_1 C2_1 44.72(15) 2_556 . . . ?
C6_1 Cr1 C3_1 C2_1 77.37(11) 2_556 . . . ?
C6_1 Cr1 C3_1 C2_1 -66.28(10) . . . . ?
C5_1 Cr1 C3_1 C2_1 114.56(10) 2_556 . . . ?
C5_1 Cr1 C3_1 C2_1 -103.78(11) . . . . ?
C3_1 Cr1 C3_1 C2_1 -179.93(10) 2_556 . . . ?
C4_1 Cr1 C3_1 C2_1 151.93(10) 2_556 . . . ?
C4_1 Cr1 C3_1 C2_1 -133.39(15) . . . . ?
C2_1 C3_1 C4_1 C5_1 -2.0(2) . . . . ?
Cr1 C3_1 C4_1 C5_1 -53.81(14) . . . . ?
C2_1 C3_1 C4_1 Cr1 51.84(14) . . . . ?
C2_1 Cr1 C4_1 C3_1 177.79(11) 2_556 . . . ?
C2_1 Cr1 C4_1 C3_1 -28.89(10) . . . . ?
C6_1 Cr1 C4_1 C3_1 49.78(15) 2_556 . . . ?
C6_1 Cr1 C4_1 C3_1 -103.00(11) . . . . ?
C5_1 Cr1 C4_1 C3_1 77.27(11) 2_556 . . . ?
C5_1 Cr1 C4_1 C3_1 -131.70(15) . . . . ?
C3_1 Cr1 C4_1 C3_1 150.20(9) 2_556 . . . ?
C4_1 Cr1 C4_1 C3_1 113.68(11) 2_556 . . . ?
C2_1 Cr1 C4_1 C5_1 -50.51(14) 2_556 . . . ?
C2_1 Cr1 C4_1 C5_1 102.81(11) . . . . ?
C6_1 Cr1 C4_1 C5_1 -178.52(11) 2_556 . . . ?
C6_1 Cr1 C4_1 C5_1 28.70(10) . . . . ?
C5_1 Cr1 C4_1 C5_1 -151.02(9) 2_556 . . . ?
C3_1 Cr1 C4_1 C5_1 -78.10(11) 2_556 . . . ?
C3_1 Cr1 C4_1 C5_1 131.70(15) . . . . ?
C4_1 Cr1 C4_1 C5_1 -114.61(11) 2_556 . . . ?
C3_1 C4_1 C5_1 C6_1 2.0(2) . . . . ?
Cr1 C4_1 C5_1 C6_1 -51.83(14) . . . . ?
C3_1 C4_1 C5_1 Cr1 53.85(14) . . . . ?
C1_1 Cr1 C5_1 C4_1 -106.45(11) . . . . ?
C1_1 Cr1 C5_1 C4_1 -178.65(10) 2_556 . . . ?
C2_1 Cr1 C5_1 C4_1 148.45(10) 2_556 . . . ?
C2_1 Cr1 C5_1 C4_1 -67.19(10) . . . . ?
C5_1 Cr1 C5_1 C4_1 45.93(9) 2_556 . . . ?
C3_1 Cr1 C5_1 C4_1 111.09(10) 2_556 . . . ?
C3_1 Cr1 C5_1 C4_1 -29.57(10) . . . . ?
C4_1 Cr1 C5_1 C4_1 73.91(13) 2_556 . . . ?
C1_1 Cr1 C5_1 C6_1 27.21(9) . . . . ?
C1_1 Cr1 C5_1 C6_1 -45.00(14) 2_556 . . . ?
C2_1 Cr1 C5_1 C6_1 -77.89(10) 2_556 . . . ?
C2_1 Cr1 C5_1 C6_1 66.46(10) . . . . ?
C3_1 Cr1 C5_1 C6_1 -115.25(10) 2_556 . . . ?
C3_1 Cr1 C5_1 C6_1 104.08(10) . . . . ?
C4_1 Cr1 C5_1 C6_1 -152.43(9) 2_556 . . . ?
C4_1 Cr1 C5_1 C6_1 133.65(14) . . . . ?
C4_1 C5_1 C6_1 C1_1 2.4(2) . . . . ?
Cr1 C5_1 C6_1 C1_1 -50.06(14) . . . . ?
C4_1 C5_1 C6_1 Cr1 52.48(14) . . . . ?
C2_1 C1_1 C6_1 C5_1 -6.4(2) . . . . ?
Cr1 C1_1 C6_1 C5_1 50.80(14) . . . . ?
Zr1 C1_1 C6_1 C5_1 131.90(14) . . . . ?
C2_1 C1_1 C6_1 Cr1 -57.21(12) . . . . ?
Zr1 C1_1 C6_1 Cr1 81.10(9) . . . . ?
C1_1 Cr1 C6_1 C5_1 -136.84(14) . . . . ?
C1_1 Cr1 C6_1 C5_1 151.98(9) 2_556 . . . ?
C2_1 Cr1 C6_1 C5_1 112.67(10) 2_556 . . . ?
C2_1 Cr1 C6_1 C5_1 -103.26(10) . . . . ?
C6_1 Cr1 C6_1 C5_1 179.59(10) 2_556 . . . ?
C3_1 Cr1 C6_1 C5_1 74.76(11) 2_556 . . . ?
C3_1 Cr1 C6_1 C5_1 -65.60(10) . . . . ?
C4_1 Cr1 C6_1 C5_1 44.45(14) 2_556 . . . ?
C4_1 Cr1 C6_1 C5_1 -28.39(9) . . . . ?
C1_1 Cr1 C6_1 C1_1 -71.18(13) 2_556 . . . ?
C2_1 Cr1 C6_1 C1_1 -110.49(10) 2_556 . . . ?
C2_1 Cr1 C6_1 C1_1 33.59(9) . . . . ?
C6_1 Cr1 C6_1 C1_1 -43.56(8) 2_556 . . . ?
C3_1 Cr1 C6_1 C1_1 -148.40(9) 2_556 . . . ?
C3_1 Cr1 C6_1 C1_1 71.24(10) . . . . ?
C4_1 Cr1 C6_1 C1_1 -178.71(10) 2_556 . . . ?
C4_1 Cr1 C6_1 C1_1 108.45(11) . . . . ?
C2_1 C1_1 Zr1 C1_1 68.61(11) . . . 2_556 ?
C6_1 C1_1 Zr1 C1_1 -68.82(11) . . . 2_556 ?
Cr1 C1_1 Zr1 C1_1 0.0 . . . 2_556 ?
C2_1 C1_1 Zr1 C4_2 -37.62(16) . . . . ?
C6_1 C1_1 Zr1 C4_2 -175.04(10) . . . . ?
Cr1 C1_1 Zr1 C4_2 -106.23(8) . . . . ?
C2_1 C1_1 Zr1 C4_2 -150.96(12) . . . 2_556 ?
C6_1 C1_1 Zr1 C4_2 71.62(13) . . . 2_556 ?
Cr1 C1_1 Zr1 C4_2 140.43(6) . . . 2_556 ?
C2_1 C1_1 Zr1 C3_2 -10.33(14) . . . . ?
C6_1 C1_1 Zr1 C3_2 -147.75(11) . . . . ?
Cr1 C1_1 Zr1 C3_2 -78.94(7) . . . . ?
C2_1 C1_1 Zr1 C3_2 -174.86(13) . . . 2_556 ?
C6_1 C1_1 Zr1 C3_2 47.72(12) . . . 2_556 ?
Cr1 C1_1 Zr1 C3_2 116.53(6) . . . 2_556 ?
C2_1 C1_1 Zr1 C5_2 -70.56(13) . . . . ?
C6_1 C1_1 Zr1 C5_2 152.01(11) . . . . ?
Cr1 C1_1 Zr1 C5_2 -139.17(5) . . . . ?
C2_1 C1_1 Zr1 C5_2 -164.72(10) . . . 2_556 ?
C6_1 C1_1 Zr1 C5_2 57.86(15) . . . 2_556 ?
Cr1 C1_1 Zr1 C5_2 126.67(7) . . . 2_556 ?
C2_1 C1_1 Zr1 C2_2 156.10(12) . . . 2_556 ?
C6_1 C1_1 Zr1 C2_2 18.68(12) . . . 2_556 ?
Cr1 C1_1 Zr1 C2_2 87.49(6) . . . 2_556 ?
C2_1 C1_1 Zr1 C2_2 -26.92(12) . . . . ?
C6_1 C1_1 Zr1 C2_2 -164.34(12) . . . . ?
Cr1 C1_1 Zr1 C2_2 -95.53(6) . . . . ?
C2_1 C1_1 Zr1 C1_2 154.49(11) . . . 2_556 ?
C6_1 C1_1 Zr1 C1_2 17.07(15) . . . 2_556 ?
Cr1 C1_1 Zr1 C1_2 85.89(7) . . . 2_556 ?
C2_1 C1_1 Zr1 C1_2 -58.27(12) . . . . ?
C6_1 C1_1 Zr1 C1_2 164.30(12) . . . . ?
Cr1 C1_1 Zr1 C1_2 -126.88(6) . . . . ?
C1_1 Zr1 C1_2 C5_2 117.33(10) 2_556 . . . ?
C1_1 Zr1 C1_2 C5_2 -159.19(10) . . . . ?
C4_2 Zr1 C1_2 C5_2 37.24(9) . . . . ?
C4_2 Zr1 C1_2 C5_2 -54.91(10) 2_556 . . . ?
C3_2 Zr1 C1_2 C5_2 78.04(10) . . . . ?
C3_2 Zr1 C1_2 C5_2 -77.97(11) 2_556 . . . ?
C5_2 Zr1 C1_2 C5_2 -23.47(13) 2_556 . . . ?
C2_2 Zr1 C1_2 C5_2 -60.19(13) 2_556 . . . ?
C2_2 Zr1 C1_2 C5_2 114.25(14) . . . . ?
C1_2 Zr1 C1_2 C5_2 -15.33(8) 2_556 . . . ?
C1_1 Zr1 C1_2 C2_2 3.08(12) 2_556 . . . ?
C1_1 Zr1 C1_2 C2_2 86.56(10) . . . . ?
C4_2 Zr1 C1_2 C2_2 -77.01(10) . . . . ?
C4_2 Zr1 C1_2 C2_2 -169.16(10) 2_556 . . . ?
C3_2 Zr1 C1_2 C2_2 -36.21(9) . . . . ?
C3_2 Zr1 C1_2 C2_2 167.78(9) 2_556 . . . ?
C5_2 Zr1 C1_2 C2_2 -114.25(14) . . . . ?
C5_2 Zr1 C1_2 C2_2 -137.72(10) 2_556 . . . ?
C2_2 Zr1 C1_2 C2_2 -174.44(9) 2_556 . . . ?
C1_2 Zr1 C1_2 C2_2 -129.58(10) 2_556 . . . ?
C1_1 Zr1 C1_2 C6_2 -123.29(13) 2_556 . . . ?
C1_1 Zr1 C1_2 C6_2 -39.81(14) . . . . ?
C4_2 Zr1 C1_2 C6_2 156.63(16) . . . . ?
C4_2 Zr1 C1_2 C6_2 64.47(14) 2_556 . . . ?
C3_2 Zr1 C1_2 C6_2 -162.58(16) . . . . ?
C3_2 Zr1 C1_2 C6_2 41.42(15) 2_556 . . . ?
C5_2 Zr1 C1_2 C6_2 119.38(18) . . . . ?
C5_2 Zr1 C1_2 C6_2 95.91(13) 2_556 . . . ?
C2_2 Zr1 C1_2 C6_2 59.19(17) 2_556 . . . ?
C2_2 Zr1 C1_2 C6_2 -126.37(18) . . . . ?
C1_2 Zr1 C1_2 C6_2 104.05(13) 2_556 . . . ?
C5_2 C1_2 C2_2 C3_2 0.47(18) . . . . ?
C6_2 C1_2 C2_2 C3_2 -170.01(15) . . . . ?
Zr1 C1_2 C2_2 C3_2 64.07(12) . . . . ?
C5_2 C1_2 C2_2 Zr1 -63.59(11) . . . . ?
C6_2 C1_2 C2_2 Zr1 125.92(16) . . . . ?
C1_1 Zr1 C2_2 C3_2 65.95(10) 2_556 . . . ?
C1_1 Zr1 C2_2 C3_2 150.67(10) . . . . ?
C4_2 Zr1 C2_2 C3_2 -37.95(9) . . . . ?
C4_2 Zr1 C2_2 C3_2 -103.52(10) 2_556 . . . ?
C3_2 Zr1 C2_2 C3_2 -136.67(15) 2_556 . . . ?
C5_2 Zr1 C2_2 C3_2 -79.24(10) . . . . ?
C5_2 Zr1 C2_2 C3_2 -64.36(11) 2_556 . . . ?
C1_2 Zr1 C2_2 C3_2 -31.33(14) 2_556 . . . ?
C1_2 Zr1 C2_2 C3_2 -116.52(14) . . . . ?
C1_1 Zr1 C2_2 C1_2 -177.52(10) 2_556 . . . ?
C1_1 Zr1 C2_2 C1_2 -92.81(10) . . . . ?
C4_2 Zr1 C2_2 C1_2 78.58(10) . . . . ?
C4_2 Zr1 C2_2 C1_2 13.01(12) 2_556 . . . ?
C3_2 Zr1 C2_2 C1_2 116.52(14) . . . . ?
C3_2 Zr1 C2_2 C1_2 -20.14(15) 2_556 . . . ?
C5_2 Zr1 C2_2 C1_2 37.28(9) . . . . ?
C5_2 Zr1 C2_2 C1_2 52.16(11) 2_556 . . . ?
C1_2 Zr1 C2_2 C1_2 85.20(15) 2_556 . . . ?
C1_2 C2_2 C3_2 C4_2 -0.54(19) . . . . ?
Zr1 C2_2 C3_2 C4_2 66.16(11) . . . . ?
C1_2 C2_2 C3_2 Zr1 -66.70(12) . . . . ?
C1_1 Zr1 C3_2 C4_2 132.82(10) 2_556 . . . ?
C1_1 Zr1 C3_2 C4_2 -146.58(10) . . . . ?
C4_2 Zr1 C3_2 C4_2 -15.06(15) 2_556 . . . ?
C3_2 Zr1 C3_2 C4_2 -9.13(9) 2_556 . . . ?
C5_2 Zr1 C3_2 C4_2 -38.16(9) . . . . ?
C5_2 Zr1 C3_2 C4_2 14.72(11) 2_556 . . . ?
C2_2 Zr1 C3_2 C4_2 58.50(14) 2_556 . . . ?
C2_2 Zr1 C3_2 C4_2 -113.77(14) . . . . ?
C1_2 Zr1 C3_2 C4_2 46.96(11) 2_556 . . . ?
C1_2 Zr1 C3_2 C4_2 -78.01(10) . . . . ?
C1_1 Zr1 C3_2 C2_2 -113.42(10) 2_556 . . . ?
C1_1 Zr1 C3_2 C2_2 -32.82(11) . . . . ?
C4_2 Zr1 C3_2 C2_2 113.77(14) . . . . ?
C4_2 Zr1 C3_2 C2_2 98.70(10) 2_556 . . . ?
C3_2 Zr1 C3_2 C2_2 104.64(9) 2_556 . . . ?
C5_2 Zr1 C3_2 C2_2 75.60(10) . . . . ?
C5_2 Zr1 C3_2 C2_2 128.48(10) 2_556 . . . ?
C2_2 Zr1 C3_2 C2_2 172.27(12) 2_556 . . . ?
C1_2 Zr1 C3_2 C2_2 160.73(9) 2_556 . . . ?
C1_2 Zr1 C3_2 C2_2 35.75(9) . . . . ?
C2_2 C3_2 C4_2 C5_2 0.39(18) . . . . ?
Zr1 C3_2 C4_2 C5_2 69.58(11) . . . . ?
C2_2 C3_2 C4_2 Zr1 -69.19(11) . . . . ?
C1_1 Zr1 C4_2 C3_2 -48.59(11) 2_556 . . . ?
C1_1 Zr1 C4_2 C3_2 50.70(13) . . . . ?
C4_2 Zr1 C4_2 C3_2 167.66(12) 2_556 . . . ?
C3_2 Zr1 C4_2 C3_2 175.67(4) 2_556 . . . ?
C5_2 Zr1 C4_2 C3_2 113.00(14) . . . . ?
C5_2 Zr1 C4_2 C3_2 -165.36(11) 2_556 . . . ?
C2_2 Zr1 C4_2 C3_2 -145.74(9) 2_556 . . . ?
C2_2 Zr1 C4_2 C3_2 37.23(9) . . . . ?
C1_2 Zr1 C4_2 C3_2 -139.00(10) 2_556 . . . ?
C1_2 Zr1 C4_2 C3_2 76.81(10) . . . . ?
C1_1 Zr1 C4_2 C5_2 -161.59(10) 2_556 . . . ?
C1_1 Zr1 C4_2 C5_2 -62.31(13) . . . . ?
C4_2 Zr1 C4_2 C5_2 54.66(9) 2_556 . . . ?
C3_2 Zr1 C4_2 C5_2 -113.00(14) . . . . ?
C3_2 Zr1 C4_2 C5_2 62.66(11) 2_556 . . . ?
C5_2 Zr1 C4_2 C5_2 81.63(11) 2_556 . . . ?
C2_2 Zr1 C4_2 C5_2 101.25(10) 2_556 . . . ?
C2_2 Zr1 C4_2 C5_2 -75.77(10) . . . . ?
C1_2 Zr1 C4_2 C5_2 107.99(10) 2_556 . . . ?
C1_2 Zr1 C4_2 C5_2 -36.19(9) . . . . ?
C3_2 C4_2 C5_2 C1_2 -0.10(19) . . . . ?
Zr1 C4_2 C5_2 C1_2 69.19(11) . . . . ?
C3_2 C4_2 C5_2 Zr1 -69.29(11) . . . . ?
C2_2 C1_2 C5_2 C4_2 -0.23(18) . . . . ?
C6_2 C1_2 C5_2 C4_2 170.77(15) . . . . ?
Zr1 C1_2 C5_2 C4_2 -65.32(11) . . . . ?
C2_2 C1_2 C5_2 Zr1 65.09(11) . . . . ?
C6_2 C1_2 C5_2 Zr1 -123.91(15) . . . . ?
C1_1 Zr1 C5_2 C4_2 25.44(13) 2_556 . . . ?
C1_1 Zr1 C5_2 C4_2 139.36(10) . . . . ?
C4_2 Zr1 C5_2 C4_2 -122.48(10) 2_556 . . . ?
C3_2 Zr1 C5_2 C4_2 38.03(9) . . . . ?
C3_2 Zr1 C5_2 C4_2 -130.58(10) 2_556 . . . ?
C5_2 Zr1 C5_2 C4_2 -88.70(11) 2_556 . . . ?
C2_2 Zr1 C5_2 C4_2 -100.94(10) 2_556 . . . ?
C2_2 Zr1 C5_2 C4_2 78.34(10) . . . . ?
C1_2 Zr1 C5_2 C4_2 -76.09(10) 2_556 . . . ?
C1_2 Zr1 C5_2 C4_2 115.38(14) . . . . ?
C1_1 Zr1 C5_2 C1_2 -89.95(11) 2_556 . . . ?
C1_1 Zr1 C5_2 C1_2 23.98(12) . . . . ?
C4_2 Zr1 C5_2 C1_2 -115.38(14) . . . . ?
C4_2 Zr1 C5_2 C1_2 122.14(10) 2_556 . . . ?
C3_2 Zr1 C5_2 C1_2 -77.35(10) . . . . ?
C3_2 Zr1 C5_2 C1_2 114.04(10) 2_556 . . . ?
C5_2 Zr1 C5_2 C1_2 155.92(13) 2_556 . . . ?
C2_2 Zr1 C5_2 C1_2 143.68(9) 2_556 . . . ?
C2_2 Zr1 C5_2 C1_2 -37.04(9) . . . . ?
C1_2 Zr1 C5_2 C1_2 168.53(7) 2_556 . . . ?
C5_2 C1_2 C6_2 C9_2 70.0(2) . . . . ?
C2_2 C1_2 C6_2 C9_2 -121.15(18) . . . . ?
Zr1 C1_2 C6_2 C9_2 -22.09(19) . . . . ?
C5_2 C1_2 C6_2 C8_2 -167.84(15) . . . . ?
C2_2 C1_2 C6_2 C8_2 1.0(2) . . . . ?
Zr1 C1_2 C6_2 C8_2 100.10(15) . . . . ?
C5_2 C1_2 C6_2 C7_2 -49.6(2) . . . . ?
C2_2 C1_2 C6_2 C7_2 119.32(18) . . . . ?
Zr1 C1_2 C6_2 C7_2 -141.63(12) . . . . ?
